data_7021485
loop_
_publ_author_name
'Zhang, Zhi-Yuan'
'Gong, Wei-Jie'
'Wang, Fan'
'Chen, Min-Min'
'Zhou, Li-Kuan'
'Ren, Zhi-Gang'
'Sun, Zhen-Rong'
'Lang, Jian-Ping'

_publ_section_title
;
 Assembly of new Mo/Cu/S clusters from [Et4N][Tp*MoS(S4)] and Cu(i) salts:
 syntheses, structures and third-order nonlinear optical properties.
;
_journal_issue 26
_journal_name_full 'Dalton transactions (Cambridge, England : 2003)'
_journal_page_first 9495
_journal_page_last 9504
_journal_paper_doi 10.1039/c3dt50759a
_journal_volume 42
_journal_year 2013
_chemical_formula_moiety 'C16 H22 B Cu Mo N7 O S2, C8 H20 N'
_chemical_formula_sum 'C24 H42 B Cu Mo N8 O S2'
_chemical_formula_weight 693.07
_chemical_name_systematic
;
?
;
_space_group_IT_number 2
_symmetry_cell_setting triclinic
_symmetry_space_group_name_Hall '-P 1'
_symmetry_space_group_name_H-M 'P -1'
_atom_sites_solution_hydrogens geom
_atom_sites_solution_primary direct
_atom_sites_solution_secondary difmap
_audit_creation_method SHELXL-97
_cell_angle_alpha 81.38(3)
_cell_angle_beta 85.90(3)
_cell_angle_gamma 66.92(3)
_cell_formula_units_Z 2
_cell_length_a 8.6883(17)
_cell_length_b 10.542(2)
_cell_length_c 19.244(4)
_cell_measurement_reflns_used 7869
_cell_measurement_temperature 223(2)
_cell_measurement_theta_max 27.4894
_cell_measurement_theta_min 3.1686
_cell_volume 1603.0(7)
_computing_cell_refinement 'CrystalClear, Ver. 1.30 (Rigaku/MSC, 2001)'
_computing_data_collection 'CrystalClear, Ver. 1.30 (Rigaku/MSC, 2001)'
_computing_data_reduction 'CrystalStructure, Ver. 3.60 (Rigaku/MSC,2004)'
_computing_molecular_graphics 'SHELXS-97 (Sheldrick, 1990)'
_computing_structure_refinement 'SHELXL-97 (Sheldrick, 1997)'
_computing_structure_solution 'SHELXS-97 (Sheldrick, 1990)'
_diffrn_ambient_temperature 223(2)
_diffrn_measured_fraction_theta_full 0.990
_diffrn_measured_fraction_theta_max 0.990
_diffrn_measurement_device_type 'Rigaku Mercury'
_diffrn_measurement_method /w
_diffrn_radiation_monochromator graphite
_diffrn_radiation_source 'fine-focus sealed tube'
_diffrn_radiation_type MoK\a
_diffrn_radiation_wavelength 0.71073
_diffrn_reflns_av_R_equivalents 0.0468
_diffrn_reflns_av_sigmaI/netI 0.0829
_diffrn_reflns_limit_h_max 10
_diffrn_reflns_limit_h_min -9
_diffrn_reflns_limit_k_max 12
_diffrn_reflns_limit_k_min -9
_diffrn_reflns_limit_l_max 22
_diffrn_reflns_limit_l_min -22
_diffrn_reflns_number 12327
_diffrn_reflns_theta_full 25.00
_diffrn_reflns_theta_max 25.00
_diffrn_reflns_theta_min 3.17
_diffrn_standards_decay_% 0
_diffrn_standards_interval_count 0
_diffrn_standards_interval_time 0
_diffrn_standards_number 0
_exptl_absorpt_coefficient_mu 1.215
_exptl_absorpt_correction_T_max 1.0000
_exptl_absorpt_correction_T_min 0.5755
_exptl_absorpt_correction_type multi-scan
_exptl_absorpt_process_details 'Jacobson, R. (1998) Private communication to Rigaku Company, Tokyo, Japan.'
_exptl_crystal_colour Dark-red
_exptl_crystal_density_diffrn 1.436
_exptl_crystal_density_method 'not measured'
_exptl_crystal_description Block
_exptl_crystal_F_000 716
_exptl_crystal_size_max 0.60
_exptl_crystal_size_mid 0.40
_exptl_crystal_size_min 0.20
_refine_diff_density_max 0.737
_refine_diff_density_min -0.956
_refine_diff_density_rms 0.126
_refine_ls_extinction_method none
_refine_ls_goodness_of_fit_ref 1.068
_refine_ls_hydrogen_treatment mixed
_refine_ls_matrix_type full
_refine_ls_number_parameters 356
_refine_ls_number_reflns 5600
_refine_ls_number_restraints 0
_refine_ls_restrained_S_all 1.068
_refine_ls_R_factor_all 0.0662
_refine_ls_R_factor_gt 0.0503
_refine_ls_shift/su_max 0.000
_refine_ls_shift/su_mean 0.000
_refine_ls_structure_factor_coef Fsqd
_refine_ls_weighting_details 'calc w=1/[\s^2^(Fo^2^)+(0.0704P)^2^+0.0000P] where P=(Fo^2^+2Fc^2^)/3'
_refine_ls_weighting_scheme calc
_refine_ls_wR_factor_gt 0.1404
_refine_ls_wR_factor_ref 0.1464
_reflns_number_gt 4101
_reflns_number_total 5600
_reflns_threshold_expression >2sigma(I)
_cod_data_source_file c3dt50759a.txt
_cod_data_source_block 6
_cod_depositor_comments
;
The following automatic conversions were performed:

'_exptl_absorpt_correction_type' value 'Multi-scan' changed to
'multi-scan' according to
/home/saulius/struct/CIF-dictionaries/cif_core.dic dictionary named
'cif_core.dic' version 2.4.2 from 2011-04-26.

Automatic conversion script
Id: cif_fix_values 1891 2012-01-12 08:04:46Z andrius 
;
_cod_original_cell_volume 1603.0(5)
_cod_database_code 7021485

loop_
_symmetry_equiv_pos_as_xyz
'x, y, z'
'-x, -y, -z'

loop_
_atom_site_label
_atom_site_type_symbol
_atom_site_fract_x
_atom_site_fract_y
_atom_site_fract_z
_atom_site_U_iso_or_equiv
_atom_site_adp_type
_atom_site_occupancy
_atom_site_symmetry_multiplicity
_atom_site_calc_flag
_atom_site_refinement_flags
Mo1 Mo 0.62722(6) 0.10206(5) 0.25950(2) 0.02502(17) Uani 1 1 d .
S1 S 0.44206(19) 0.30940(15) 0.28959(7) 0.0347(4) Uani 1 1 d .
S2 S 0.56652(18) 0.10113(15) 0.14646(7) 0.0336(4) Uani 1 1 d .
Cu1 Cu 0.42158(8) 0.30666(7) 0.17781(4) 0.0323(2) Uani 1 1 d .
O1 O 0.8062(4) 0.1305(4) 0.2483(2) 0.0366(10) Uani 1 1 d .
B1 B 0.6493(8) -0.1887(7) 0.3754(3) 0.0329(15) Uani 1 1 d .
H1 H 0.665(7) -0.293(6) 0.414(3) 0.039 Uiso 1 1 d .
N1 N 0.7938(5) -0.1306(5) 0.2635(2) 0.0303(11) Uani 1 1 d .
N2 N 0.7825(6) -0.2294(5) 0.3161(2) 0.0309(11) Uani 1 1 d .
N3 N 0.6932(5) 0.0357(5) 0.3747(2) 0.0310(11) Uani 1 1 d .
N4 N 0.6819(6) -0.0818(5) 0.4128(2) 0.0317(11) Uani 1 1 d .
N5 N 0.4320(5) -0.0007(5) 0.2987(2) 0.0291(10) Uani 1 1 d .
N6 N 0.4753(5) -0.1221(4) 0.3444(2) 0.0276(10) Uani 1 1 d .
N7 N 0.2083(7) 0.5580(6) 0.0809(3) 0.0483(14) Uani 1 1 d .
N8 N 0.6338(6) -0.3241(5) 0.1001(2) 0.0341(11) Uani 1 1 d .
C1 C 0.9309(6) -0.1916(6) 0.2253(3) 0.0335(14) Uani 1 1 d .
C2 C 1.0070(7) -0.3308(6) 0.2524(3) 0.0413(15) Uani 1 1 d .
H2 H 1.1037 -0.3976 0.2349 0.050 Uiso 1 1 calc R
C3 C 0.9122(7) -0.3515(6) 0.3102(3) 0.0389(15) Uani 1 1 d .
C4 C 0.9907(7) -0.1166(6) 0.1642(3) 0.0415(15) Uani 1 1 d .
H4A H 0.8953 -0.0425 0.1406 0.062 Uiso 1 1 calc R
H4B H 1.0523 -0.1813 0.1315 0.062 Uiso 1 1 calc R
H4C H 1.0631 -0.0773 0.1807 0.062 Uiso 1 1 calc R
C5 C 0.9373(10) -0.4827(7) 0.3588(4) 0.069(2) Uani 1 1 d .
H5A H 0.9470 -0.4682 0.4066 0.104 Uiso 1 1 calc R
H5B H 1.0386 -0.5567 0.3453 0.104 Uiso 1 1 calc R
H5C H 0.8424 -0.5083 0.3559 0.104 Uiso 1 1 calc R
C6 C 0.7525(7) 0.0944(7) 0.4173(3) 0.0385(15) Uani 1 1 d .
C7 C 0.7773(8) 0.0149(7) 0.4829(3) 0.0440(16) Uani 1 1 d .
H7 H 0.8183 0.0324 0.5228 0.053 Uiso 1 1 calc R
C8 C 0.7312(7) -0.0935(6) 0.4787(3) 0.0373(14) Uani 1 1 d .
C9 C 0.7862(9) 0.2217(7) 0.3941(3) 0.0537(18) Uani 1 1 d .
H9A H 0.8363 0.2172 0.3474 0.081 Uiso 1 1 calc R
H9B H 0.8623 0.2284 0.4266 0.081 Uiso 1 1 calc R
H9C H 0.6820 0.3027 0.3932 0.081 Uiso 1 1 calc R
C10 C 0.7294(9) -0.2076(8) 0.5349(3) 0.0558(19) Uani 1 1 d .
H10A H 0.6183 -0.2095 0.5388 0.084 Uiso 1 1 calc R
H10B H 0.7589 -0.1912 0.5794 0.084 Uiso 1 1 calc R
H10C H 0.8096 -0.2961 0.5230 0.084 Uiso 1 1 calc R
C11 C 0.2697(7) 0.0352(6) 0.2839(3) 0.0330(13) Uani 1 1 d .
C12 C 0.2107(7) -0.0608(6) 0.3196(3) 0.0363(14) Uani 1 1 d .
H12 H 0.1020 -0.0591 0.3182 0.044 Uiso 1 1 calc R
C13 C 0.3438(7) -0.1602(6) 0.3581(3) 0.0345(13) Uani 1 1 d .
C14 C 0.1705(7) 0.1607(7) 0.2367(4) 0.0498(18) Uani 1 1 d .
H14A H 0.1571 0.2430 0.2573 0.075 Uiso 1 1 calc R
H14B H 0.0613 0.1597 0.2301 0.075 Uiso 1 1 calc R
H14C H 0.2278 0.1619 0.1916 0.075 Uiso 1 1 calc R
C15 C 0.3524(9) -0.2901(7) 0.4044(3) 0.0520(18) Uani 1 1 d .
H15A H 0.4215 -0.3706 0.3820 0.078 Uiso 1 1 calc R
H15B H 0.2406 -0.2895 0.4123 0.078 Uiso 1 1 calc R
H15C H 0.4007 -0.2945 0.4491 0.078 Uiso 1 1 calc R
C16 C 0.2830(7) 0.4649(6) 0.1165(3) 0.0304(13) Uani 1 1 d .
C17 C 0.7024(8) -0.4805(6) 0.0968(3) 0.0423(15) Uani 1 1 d .
H17A H 0.6123 -0.5137 0.1103 0.051 Uiso 1 1 calc R
H17B H 0.7341 -0.4962 0.0480 0.051 Uiso 1 1 calc R
C18 C 0.8516(9) -0.5677(8) 0.1428(4) 0.065(2) Uani 1 1 d .
H18A H 0.9468 -0.5448 0.1261 0.098 Uiso 1 1 calc R
H18B H 0.8787 -0.6655 0.1408 0.098 Uiso 1 1 calc R
H18C H 0.8250 -0.5485 0.1909 0.098 Uiso 1 1 calc R
C19 C 0.4798(7) -0.2623(7) 0.0535(3) 0.0436(16) Uani 1 1 d .
H19A H 0.5163 -0.2786 0.0051 0.052 Uiso 1 1 calc R
H19B H 0.4067 -0.3126 0.0686 0.052 Uiso 1 1 calc R
C20 C 0.3789(9) -0.1092(7) 0.0536(4) 0.063(2) Uani 1 1 d .
H20A H 0.3397 -0.0915 0.1010 0.095 Uiso 1 1 calc R
H20B H 0.2838 -0.0799 0.0230 0.095 Uiso 1 1 calc R
H20C H 0.4483 -0.0575 0.0368 0.095 Uiso 1 1 calc R
C21 C 0.5886(8) -0.2913(7) 0.1740(3) 0.0455(16) Uani 1 1 d .
H21A H 0.5401 -0.1900 0.1730 0.055 Uiso 1 1 calc R
H21B H 0.6914 -0.3275 0.2014 0.055 Uiso 1 1 calc R
C22 C 0.4670(9) -0.3497(7) 0.2115(3) 0.0554(19) Uani 1 1 d .
H22A H 0.3672 -0.3193 0.1836 0.083 Uiso 1 1 calc R
H22B H 0.4371 -0.3168 0.2569 0.083 Uiso 1 1 calc R
H22C H 0.5188 -0.4505 0.2180 0.083 Uiso 1 1 calc R
C23 C 0.7609(8) -0.2632(7) 0.0743(3) 0.0435(15) Uani 1 1 d .
H23A H 0.8585 -0.3079 0.1049 0.052 Uiso 1 1 calc R
H23B H 0.7129 -0.1642 0.0798 0.052 Uiso 1 1 calc R
C24 C 0.8209(9) -0.2767(8) -0.0009(3) 0.0545(18) Uani 1 1 d .
H24A H 0.8641 -0.3738 -0.0079 0.082 Uiso 1 1 calc R
H24B H 0.9087 -0.2411 -0.0107 0.082 Uiso 1 1 calc R
H24C H 0.7283 -0.2237 -0.0323 0.082 Uiso 1 1 calc R

loop_
_atom_site_aniso_label
_atom_site_aniso_U_11
_atom_site_aniso_U_22
_atom_site_aniso_U_33
_atom_site_aniso_U_23
_atom_site_aniso_U_13
_atom_site_aniso_U_12
Mo1 0.0251(3) 0.0239(3) 0.0272(3) 0.00015(19) -0.00228(19) -0.0115(2)
S1 0.0408(8) 0.0276(8) 0.0333(8) -0.0026(6) -0.0027(6) -0.0107(6)
S2 0.0388(8) 0.0298(8) 0.0302(7) -0.0038(6) -0.0054(6) -0.0105(6)
Cu1 0.0342(4) 0.0265(4) 0.0348(4) 0.0026(3) -0.0059(3) -0.0116(3)
O1 0.0268(19) 0.041(2) 0.044(2) 0.0000(18) -0.0035(18) -0.0165(18)
B1 0.038(4) 0.027(3) 0.032(4) 0.000(3) -0.003(3) -0.011(3)
N1 0.027(2) 0.027(3) 0.037(3) -0.002(2) -0.001(2) -0.011(2)
N2 0.034(2) 0.025(3) 0.031(2) 0.003(2) -0.003(2) -0.010(2)
N3 0.030(2) 0.034(3) 0.029(2) -0.004(2) -0.001(2) -0.013(2)
N4 0.036(3) 0.031(3) 0.024(2) 0.005(2) -0.003(2) -0.011(2)
N5 0.024(2) 0.029(3) 0.037(3) 0.001(2) -0.002(2) -0.015(2)
N6 0.032(2) 0.026(2) 0.024(2) 0.0027(19) 0.000(2) -0.013(2)
N7 0.050(3) 0.044(3) 0.052(3) -0.012(3) -0.004(3) -0.017(3)
N8 0.039(3) 0.029(3) 0.038(3) 0.000(2) -0.004(2) -0.019(2)
C1 0.022(3) 0.038(3) 0.043(3) -0.012(3) 0.001(3) -0.012(3)
C2 0.031(3) 0.033(3) 0.051(4) -0.010(3) 0.001(3) -0.001(3)
C3 0.040(3) 0.025(3) 0.043(4) -0.001(3) -0.005(3) -0.004(3)
C4 0.031(3) 0.043(4) 0.048(4) -0.010(3) 0.006(3) -0.011(3)
C5 0.071(5) 0.035(4) 0.076(5) 0.004(4) 0.011(4) 0.000(4)
C6 0.035(3) 0.050(4) 0.035(3) -0.008(3) -0.006(3) -0.018(3)
C7 0.049(4) 0.051(4) 0.029(3) -0.006(3) -0.012(3) -0.014(3)
C8 0.035(3) 0.043(4) 0.028(3) -0.002(3) -0.001(3) -0.009(3)
C9 0.076(5) 0.051(4) 0.049(4) -0.009(3) -0.013(4) -0.038(4)
C10 0.070(5) 0.060(5) 0.032(3) 0.009(3) -0.009(3) -0.024(4)
C11 0.029(3) 0.036(3) 0.039(3) -0.008(3) 0.003(3) -0.018(3)
C12 0.032(3) 0.041(4) 0.042(3) -0.009(3) 0.006(3) -0.021(3)
C13 0.047(3) 0.034(3) 0.031(3) -0.007(2) 0.007(3) -0.024(3)
C14 0.026(3) 0.045(4) 0.074(5) 0.014(3) -0.013(3) -0.014(3)
C15 0.066(5) 0.050(4) 0.048(4) 0.004(3) 0.005(3) -0.036(4)
C16 0.035(3) 0.029(3) 0.031(3) -0.008(3) 0.000(3) -0.016(3)
C17 0.049(4) 0.029(3) 0.047(4) -0.005(3) -0.005(3) -0.012(3)
C18 0.056(4) 0.047(4) 0.081(5) 0.001(4) -0.013(4) -0.009(4)
C19 0.039(3) 0.049(4) 0.045(4) 0.002(3) -0.010(3) -0.021(3)
C20 0.053(4) 0.056(5) 0.070(5) 0.016(4) -0.003(4) -0.017(4)
C21 0.057(4) 0.046(4) 0.041(4) -0.007(3) -0.004(3) -0.027(3)
C22 0.074(5) 0.054(4) 0.047(4) -0.013(3) 0.015(4) -0.035(4)
C23 0.044(4) 0.040(4) 0.053(4) -0.003(3) -0.002(3) -0.024(3)
C24 0.057(4) 0.054(5) 0.054(4) -0.003(3) 0.009(3) -0.027(4)

loop_
_atom_type_symbol
_atom_type_description
_atom_type_scat_dispersion_real
_atom_type_scat_dispersion_imag
_atom_type_scat_source
C C 0.0033 0.0016 'International Tables Vol C Tables 4.2.6.8 and 6.1.1.4'
H H 0.0000 0.0000 'International Tables Vol C Tables 4.2.6.8 and 6.1.1.4'
B B 0.0013 0.0007 'International Tables Vol C Tables 4.2.6.8 and 6.1.1.4'
N N 0.0061 0.0033 'International Tables Vol C Tables 4.2.6.8 and 6.1.1.4'
O O 0.0106 0.0060 'International Tables Vol C Tables 4.2.6.8 and 6.1.1.4'
S S 0.1246 0.1234 'International Tables Vol C Tables 4.2.6.8 and 6.1.1.4'
Cu Cu 0.3201 1.2651 'International Tables Vol C Tables 4.2.6.8 and 6.1.1.4'
Mo Mo -1.6832 0.6857 'International Tables Vol C Tables 4.2.6.8 and 6.1.1.4'

loop_
_geom_angle_atom_site_label_1
_geom_angle_atom_site_label_2
_geom_angle_atom_site_label_3
_geom_angle
O1 Mo1 N3 86.89(18)
O1 Mo1 S2 101.33(14)
N3 Mo1 S2 162.60(13)
O1 Mo1 S1 101.74(14)
N3 Mo1 S1 87.78(13)
S2 Mo1 S1 105.24(6)
O1 Mo1 N1 86.43(18)
N3 Mo1 N1 76.96(16)
S2 Mo1 N1 88.17(12)
S1 Mo1 N1 162.35(12)
O1 Mo1 N5 161.69(16)
N3 Mo1 N5 79.25(16)
S2 Mo1 N5 89.15(12)
S1 Mo1 N5 89.73(12)
N1 Mo1 N5 78.86(16)
O1 Mo1 Cu1 102.94(13)
N3 Mo1 Cu1 140.35(12)
S2 Mo1 Cu1 53.04(5)
S1 Mo1 Cu1 52.73(4)
N1 Mo1 Cu1 141.06(11)
N5 Mo1 Cu1 95.37(10)
Cu1 S1 Mo1 70.88(6)
Cu1 S2 Mo1 70.70(6)
C16 Cu1 S1 122.99(17)
C16 Cu1 S2 124.88(17)
S1 Cu1 S2 112.06(7)
C16 Cu1 Mo1 175.21(17)
S1 Cu1 Mo1 56.40(5)
S2 Cu1 Mo1 56.26(4)
N6 B1 N4 109.2(5)
N6 B1 N2 110.1(5)
N4 B1 N2 107.4(5)
N6 B1 H1 111(3)
N4 B1 H1 112(3)
N2 B1 H1 107(3)
C1 N1 N2 107.3(4)
C1 N1 Mo1 128.8(4)
N2 N1 Mo1 123.0(3)
C3 N2 N1 109.2(5)
C3 N2 B1 129.8(5)
N1 N2 B1 120.5(4)
C6 N3 N4 107.5(4)
C6 N3 Mo1 129.3(4)
N4 N3 Mo1 123.2(3)
C8 N4 N3 109.0(5)
C8 N4 B1 129.6(5)
N3 N4 B1 120.4(4)
C11 N5 N6 105.5(4)
C11 N5 Mo1 132.5(4)
N6 N5 Mo1 122.0(3)
C13 N6 N5 110.9(4)
C13 N6 B1 129.2(5)
N5 N6 B1 119.7(5)
C21 N8 C23 106.2(5)
C21 N8 C19 111.1(5)
C23 N8 C19 111.1(5)
C21 N8 C17 111.7(5)
C23 N8 C17 111.5(5)
C19 N8 C17 105.3(4)
N1 C1 C2 109.5(5)
N1 C1 C4 123.8(5)
C2 C1 C4 126.7(5)
C3 C2 C1 106.2(5)
C3 C2 H2 126.9
C1 C2 H2 126.9
N2 C3 C2 107.8(5)
N2 C3 C5 123.5(6)
C2 C3 C5 128.7(6)
C1 C4 H4A 109.5
C1 C4 H4B 109.5
H4A C4 H4B 109.5
C1 C4 H4C 109.5
H4A C4 H4C 109.5
H4B C4 H4C 109.5
C3 C5 H5A 109.5
C3 C5 H5B 109.5
H5A C5 H5B 109.5
C3 C5 H5C 109.5
H5A C5 H5C 109.5
H5B C5 H5C 109.5
N3 C6 C7 108.4(6)
N3 C6 C9 123.1(5)
C7 C6 C9 128.5(6)
C8 C7 C6 107.2(5)
C8 C7 H7 126.4
C6 C7 H7 126.4
N4 C8 C7 107.9(5)
N4 C8 C10 123.0(6)
C7 C8 C10 129.1(6)
C6 C9 H9A 109.5
C6 C9 H9B 109.5
H9A C9 H9B 109.5
C6 C9 H9C 109.5
H9A C9 H9C 109.5
H9B C9 H9C 109.5
C8 C10 H10A 109.5
C8 C10 H10B 109.5
H10A C10 H10B 109.5
C8 C10 H10C 109.5
H10A C10 H10C 109.5
H10B C10 H10C 109.5
N5 C11 C12 110.4(5)
N5 C11 C14 124.2(5)
C12 C11 C14 125.4(5)
C11 C12 C13 106.3(5)
C11 C12 H12 126.8
C13 C12 H12 126.8
N6 C13 C12 106.9(5)
N6 C13 C15 123.7(6)
C12 C13 C15 129.4(6)
C11 C14 H14A 109.5
C11 C14 H14B 109.5
H14A C14 H14B 109.5
C11 C14 H14C 109.5
H14A C14 H14C 109.5
H14B C14 H14C 109.5
C13 C15 H15A 109.5
C13 C15 H15B 109.5
H15A C15 H15B 109.5
C13 C15 H15C 109.5
H15A C15 H15C 109.5
H15B C15 H15C 109.5
N7 C16 Cu1 177.2(6)
C18 C17 N8 115.7(5)
C18 C17 H17A 108.4
N8 C17 H17A 108.4
C18 C17 H17B 108.4
N8 C17 H17B 108.4
H17A C17 H17B 107.4
C17 C18 H18A 109.5
C17 C18 H18B 109.5
H18A C18 H18B 109.5
C17 C18 H18C 109.5
H18A C18 H18C 109.5
H18B C18 H18C 109.5
C20 C19 N8 115.5(5)
C20 C19 H19A 108.4
N8 C19 H19A 108.4
C20 C19 H19B 108.4
N8 C19 H19B 108.4
H19A C19 H19B 107.5
C19 C20 H20A 109.5
C19 C20 H20B 109.5
H20A C20 H20B 109.5
C19 C20 H20C 109.5
H20A C20 H20C 109.5
H20B C20 H20C 109.5
N8 C21 C22 115.0(5)
N8 C21 H21A 108.5
C22 C21 H21A 108.5
N8 C21 H21B 108.5
C22 C21 H21B 108.5
H21A C21 H21B 107.5
C21 C22 H22A 109.5
C21 C22 H22B 109.5
H22A C22 H22B 109.5
C21 C22 H22C 109.5
H22A C22 H22C 109.5
H22B C22 H22C 109.5
N8 C23 C24 116.4(5)
N8 C23 H23A 108.2
C24 C23 H23A 108.2
N8 C23 H23B 108.2
C24 C23 H23B 108.2
H23A C23 H23B 107.3
C23 C24 H24A 109.5
C23 C24 H24B 109.5
H24A C24 H24B 109.5
C23 C24 H24C 109.5
H24A C24 H24C 109.5
H24B C24 H24C 109.5

loop_
_geom_bond_atom_site_label_1
_geom_bond_atom_site_label_2
_geom_bond_distance
Mo1 O1 1.689(4)
Mo1 N3 2.266(4)
Mo1 S2 2.2770(15)
Mo1 S1 2.2783(17)
Mo1 N1 2.301(4)
Mo1 N5 2.374(5)
Mo1 Cu1 2.5844(14)
S1 Cu1 2.1766(16)
S2 Cu1 2.1882(17)
Cu1 C16 1.914(6)
B1 N6 1.518(8)
B1 N4 1.546(8)
B1 N2 1.547(8)
B1 H1 1.19(6)
N1 C1 1.337(7)
N1 N2 1.367(6)
N2 C3 1.352(7)
N3 C6 1.335(7)
N3 N4 1.377(7)
N4 C8 1.341(7)
N5 C11 1.349(7)
N5 N6 1.372(6)
N6 C13 1.350(7)
N7 C16 1.103(7)
N8 C21 1.503(8)
N8 C23 1.503(8)
N8 C19 1.527(7)
N8 C17 1.528(7)
C1 C2 1.386(8)
C1 C4 1.496(8)
C2 C3 1.379(9)
C2 H2 0.9400
C3 C5 1.496(9)
C4 H4A 0.9700
C4 H4B 0.9700
C4 H4C 0.9700
C5 H5A 0.9700
C5 H5B 0.9700
C5 H5C 0.9700
C6 C7 1.386(8)
C6 C9 1.482(9)
C7 C8 1.365(9)
C7 H7 0.9400
C8 C10 1.497(9)
C9 H9A 0.9700
C9 H9B 0.9700
C9 H9C 0.9700
C10 H10A 0.9700
C10 H10B 0.9700
C10 H10C 0.9700
C11 C12 1.382(8)
C11 C14 1.475(8)
C12 C13 1.386(8)
C12 H12 0.9400
C13 C15 1.497(8)
C14 H14A 0.9700
C14 H14B 0.9700
C14 H14C 0.9700
C15 H15A 0.9700
C15 H15B 0.9700
C15 H15C 0.9700
C17 C18 1.515(8)
C17 H17A 0.9800
C17 H17B 0.9800
C18 H18A 0.9700
C18 H18B 0.9700
C18 H18C 0.9700
C19 C20 1.505(9)
C19 H19A 0.9800
C19 H19B 0.9800
C20 H20A 0.9700
C20 H20B 0.9700
C20 H20C 0.9700
C21 C22 1.511(9)
C21 H21A 0.9800
C21 H21B 0.9800
C22 H22A 0.9700
C22 H22B 0.9700
C22 H22C 0.9700
C23 C24 1.511(9)
C23 H23A 0.9800
C23 H23B 0.9800
C24 H24A 0.9700
C24 H24B 0.9700
C24 H24C 0.9700
